data_4309747
loop_
_publ_author_name
'Gellert Mezei'
'John E. McGrady'
'Raphael G. Raptis'

_publ_section_title
;
First Structural Characterization of a Delocalized, Mixed-Valent,
Triangular Cu37+ Species: Chemical and Electrochemical Oxidation of a
CuII3(\m3-O) Pyrazolate and Electronic Structure of the Oxidation Product
;
_journal_name_full 'Inorganic Chemistry'
_journal_page_first 7271
_journal_page_last 7273
_journal_paper_doi 10.1021/ic050729e
_journal_volume 44
_journal_year 2005
_chemical_formula_sum 'C46 H60 Cu3 N7 O7'
_chemical_formula_weight 1013.63
_chemical_name_systematic
; 
 ? 
;
_space_group_IT_number 61
_symmetry_cell_setting orthorhombic
_symmetry_space_group_name_Hall '-P 2ac 2ab'
_symmetry_space_group_name_H-M 'P b c a'
_atom_sites_solution_hydrogens geom
_atom_sites_solution_primary direct
_atom_sites_solution_secondary difmap
_audit_creation_method SHELXL-97
_cell_angle_alpha 90.00
_cell_angle_beta 90.00
_cell_angle_gamma 90.00
_cell_formula_units_Z 8
_cell_length_a 21.503(3)
_cell_length_b 18.071(3)
_cell_length_c 25.455(4)
_cell_measurement_temperature 298(2)
_cell_volume 9891(3)
_computing_cell_refinement 'BRUKER SMART-NT V5.0'
_computing_data_collection 'BRUKER SMART-NT V5.0'
_computing_data_reduction 'BRUKER SAINT-NT V5/6.0'
_computing_molecular_graphics 'BRUKER SHELXTL-NT V5.1'
_computing_publication_material 'BRUKER SHELXTL-NT V5.1'
_computing_structure_refinement 'SHELXL-97 (Sheldrick, 1997)'
_computing_structure_solution 'SHELXS-97 (Sheldrick, 1990)'
_diffrn_ambient_temperature 298(2)
_diffrn_measured_fraction_theta_full 0.997
_diffrn_measured_fraction_theta_max 0.997
_diffrn_measurement_device_type 'CCD area detector'
_diffrn_measurement_method 'phi and omega scans'
_diffrn_radiation_monochromator graphite
_diffrn_radiation_source 'fine-focus sealed tube'
_diffrn_radiation_type MoK\a
_diffrn_radiation_wavelength 0.71073
_diffrn_reflns_av_R_equivalents 0.0857
_diffrn_reflns_av_sigmaI/netI 0.0642
_diffrn_reflns_limit_h_max 22
_diffrn_reflns_limit_h_min -23
_diffrn_reflns_limit_k_max 20
_diffrn_reflns_limit_k_min -19
_diffrn_reflns_limit_l_max 22
_diffrn_reflns_limit_l_min -28
_diffrn_reflns_number 41688
_diffrn_reflns_theta_full 23.32
_diffrn_reflns_theta_max 23.32
_diffrn_reflns_theta_min 1.68
_exptl_absorpt_coefficient_mu 1.332
_exptl_absorpt_correction_type none
_exptl_crystal_colour red-brown
_exptl_crystal_density_diffrn 1.361
_exptl_crystal_density_method 'not measured'
_exptl_crystal_description prism
_exptl_crystal_F_000 4224
_exptl_crystal_size_max 0.30
_exptl_crystal_size_mid 0.12
_exptl_crystal_size_min 0.08
_refine_diff_density_max 0.378
_refine_diff_density_min -0.260
_refine_diff_density_rms 0.057
_refine_ls_extinction_method none
_refine_ls_goodness_of_fit_ref 0.909
_refine_ls_hydrogen_treatment mixed
_refine_ls_matrix_type full
_refine_ls_number_parameters 572
_refine_ls_number_reflns 7131
_refine_ls_number_restraints 0
_refine_ls_restrained_S_all 0.909
_refine_ls_R_factor_all 0.1156
_refine_ls_R_factor_gt 0.0452
_refine_ls_shift/su_max 0.000
_refine_ls_shift/su_mean 0.000
_refine_ls_structure_factor_coef Fsqd
_refine_ls_weighting_details 'calc w=1/[\s^2^(Fo^2^)+(0.0693P)^2^+0.0000P] where P=(Fo^2^+2Fc^2^)/3'
_refine_ls_weighting_scheme calc
_refine_ls_wR_factor_gt 0.1097
_refine_ls_wR_factor_ref 0.1357
_reflns_number_gt 3475
_reflns_number_total 7131
_reflns_threshold_expression >2sigma(I)
_cod_data_source_file ic050729esi20050509_065638.cif
_cod_data_source_block '[Bu4N][Cu3(mu3-O)(mu-pz)3(PhCOO)3]'
_cod_depositor_comments
;
The following automatic conversions were performed:
'_symmetry_cell_setting' value 'Orthorhombic' changed to 'orthorhombic'
according to '/home/saulius/struct/CIF-dictionaries/cif_core.dic'
dictionary named 'cif_core.dic' version 2.4.1 from 2010-06-29.

Automatic conversion script
Id: cif_fix_enum 1527 2010-12-29 10:47:43Z saulius 
;
_cod_original_cell_volume 9892(3)
_cod_database_code 4309747

loop_
_symmetry_equiv_pos_as_xyz
'x, y, z'
'-x+1/2, -y, z+1/2'
'-x, y+1/2, -z+1/2'
'x+1/2, -y+1/2, -z'
'-x, -y, -z'
'x-1/2, y, -z-1/2'
'x, -y-1/2, z-1/2'
'-x-1/2, y-1/2, z'

loop_
_atom_site_label
_atom_site_type_symbol
_atom_site_fract_x
_atom_site_fract_y
_atom_site_fract_z
_atom_site_U_iso_or_equiv
_atom_site_adp_type
_atom_site_occupancy
_atom_site_symmetry_multiplicity
_atom_site_calc_flag
_atom_site_refinement_flags
_atom_site_disorder_assembly
_atom_site_disorder_group
Cu1 Cu 1.03809(3) 0.10728(3) 0.15377(3) 0.0697(2) Uani 1 1 d . . .
Cu2 Cu 0.97094(3) 0.11281(3) 0.26954(3) 0.0697(2) Uani 1 1 d . . .
Cu3 Cu 0.88693(3) 0.10241(3) 0.16392(3) 0.0704(2) Uani 1 1 d . . .
O1 O 1.11350(16) 0.1044(2) 0.11234(15) 0.0805(11) Uani 1 1 d . . .
O2 O 1.09985(18) -0.0142(2) 0.12837(18) 0.0988(14) Uani 1 1 d . . .
O3 O 0.96745(17) 0.1525(2) 0.34058(16) 0.0860(12) Uani 1 1 d . . .
O4 O 0.9981(2) 0.0429(3) 0.36926(17) 0.1065(15) Uani 1 1 d . . .
O5 O 0.80580(16) 0.1152(2) 0.13249(15) 0.0798(11) Uani 1 1 d . . .
O6 O 0.83733(19) 0.2315(2) 0.13422(17) 0.0979(14) Uani 1 1 d . . .
O7 O 0.96598(14) 0.10299(17) 0.19549(14) 0.0700(10) Uani 1 1 d . . .
N1 N 1.0842(2) 0.1306(2) 0.21487(19) 0.0714(13) Uani 1 1 d . . .
N2 N 1.0558(2) 0.1372(2) 0.2623(2) 0.0687(12) Uani 1 1 d . . .
N3 N 0.8878(2) 0.0783(2) 0.2737(2) 0.0780(13) Uani 1 1 d . . .
N4 N 0.8520(2) 0.0822(2) 0.2303(2) 0.0771(13) Uani 1 1 d . . .
N5 N 0.9249(2) 0.0962(2) 0.0973(2) 0.0757(13) Uani 1 1 d . . .
N6 N 0.9870(2) 0.1007(2) 0.09302(19) 0.0783(14) Uani 1 1 d . . .
N7 N 0.9491(2) 0.3619(2) 0.2410(2) 0.0832(14) Uani 1 1 d . . .
C1 C 1.0987(3) 0.1595(3) 0.2969(3) 0.0883(18) Uani 1 1 d . . .
H1 H 1.0917 0.1681 0.3324 0.106 Uiso 1 1 calc R . .
C2 C 1.1539(3) 0.1676(4) 0.2722(3) 0.104(2) Uani 1 1 d . . .
H2 H 1.1914 0.1827 0.2871 0.125 Uiso 1 1 calc R . .
C3 C 1.1436(3) 0.1490(4) 0.2210(3) 0.098(2) Uani 1 1 d . . .
H3 H 1.1734 0.1492 0.1946 0.118 Uiso 1 1 calc R . .
C4 C 0.7952(3) 0.0581(4) 0.2435(3) 0.102(2) Uani 1 1 d . . .
H4 H 0.7614 0.0554 0.2208 0.122 Uiso 1 1 calc R . .
C5 C 0.7945(3) 0.0384(4) 0.2948(3) 0.109(2) Uani 1 1 d . . .
H5 H 0.7608 0.0200 0.3137 0.130 Uiso 1 1 calc R . .
C6 C 0.8526(3) 0.0511(4) 0.3131(3) 0.102(2) Uani 1 1 d . . .
H6 H 0.8661 0.0425 0.3472 0.122 Uiso 1 1 calc R . .
C7 C 1.0014(3) 0.0913(3) 0.0426(3) 0.0911(19) Uani 1 1 d . . .
H7 H 1.0416 0.0916 0.0290 0.109 Uiso 1 1 calc R . .
C8 C 0.9484(4) 0.0814(3) 0.0138(3) 0.100(2) Uani 1 1 d . . .
H8 H 0.9456 0.0741 -0.0222 0.120 Uiso 1 1 calc R . .
C9 C 0.9003(3) 0.0843(3) 0.0491(3) 0.0896(19) Uani 1 1 d . . .
H9 H 0.8583 0.0791 0.0412 0.108 Uiso 1 1 calc R . .
C10 C 1.1299(3) 0.0363(4) 0.1094(2) 0.0748(16) Uani 1 1 d . . .
C11 C 1.1890(3) 0.0218(4) 0.0801(2) 0.0696(15) Uani 1 1 d . . .
C12 C 1.2296(3) 0.0774(4) 0.0687(2) 0.095(2) Uani 1 1 d . . .
H12 H 1.2201 0.1258 0.0780 0.114 Uiso 1 1 calc R . .
C13 C 1.2856(3) 0.0616(5) 0.0429(3) 0.117(2) Uani 1 1 d . . .
H13 H 1.3139 0.0991 0.0357 0.141 Uiso 1 1 calc R . .
C14 C 1.2977(4) -0.0087(6) 0.0288(3) 0.128(3) Uani 1 1 d . . .
H14 H 1.3349 -0.0188 0.0116 0.153 Uiso 1 1 calc R . .
C15 C 1.2578(4) -0.0661(5) 0.0386(3) 0.118(2) Uani 1 1 d . . .
H15 H 1.2669 -0.1141 0.0279 0.141 Uiso 1 1 calc R . .
C16 C 1.2029(3) -0.0494(4) 0.0653(2) 0.094(2) Uani 1 1 d . . .
H16 H 1.1751 -0.0873 0.0732 0.113 Uiso 1 1 calc R . .
C17 C 0.9778(3) 0.1051(4) 0.3765(3) 0.0766(17) Uani 1 1 d . . .
C18 C 0.9609(2) 0.1316(3) 0.4304(2) 0.0679(15) Uani 1 1 d . . .
C19 C 0.9651(3) 0.0846(4) 0.4716(3) 0.097(2) Uani 1 1 d . . .
H19 H 0.9803 0.0370 0.4660 0.116 Uiso 1 1 calc R . .
C20 C 0.9474(4) 0.1053(5) 0.5218(3) 0.130(3) Uani 1 1 d . . .
H20 H 0.9496 0.0718 0.5495 0.156 Uiso 1 1 calc R . .
C21 C 0.9267(3) 0.1749(6) 0.5299(3) 0.118(3) Uani 1 1 d . . .
H21 H 0.9157 0.1898 0.5636 0.142 Uiso 1 1 calc R . .
C22 C 0.9220(4) 0.2227(4) 0.4899(4) 0.129(3) Uani 1 1 d . . .
H22 H 0.9069 0.2702 0.4955 0.155 Uiso 1 1 calc R . .
C23 C 0.9397(3) 0.2006(4) 0.4403(3) 0.104(2) Uani 1 1 d . . .
H23 H 0.9370 0.2342 0.4127 0.125 Uiso 1 1 calc R . .
C24 C 0.7990(3) 0.1837(4) 0.1214(2) 0.0700(16) Uani 1 1 d . . .
C25 C 0.7423(3) 0.2020(3) 0.0905(2) 0.0656(15) Uani 1 1 d . . .
C26 C 0.6933(3) 0.1548(3) 0.0872(2) 0.0816(17) Uani 1 1 d . . .
H26 H 0.6950 0.1094 0.1042 0.098 Uiso 1 1 calc R . .
C27 C 0.6405(3) 0.1737(5) 0.0585(3) 0.102(2) Uani 1 1 d . . .
H27 H 0.6075 0.1406 0.0567 0.122 Uiso 1 1 calc R . .
C28 C 0.6364(4) 0.2379(6) 0.0338(3) 0.131(3) Uani 1 1 d . . .
H28 H 0.6004 0.2506 0.0156 0.158 Uiso 1 1 calc R . .
C29 C 0.6858(5) 0.2851(5) 0.0354(4) 0.158(4) Uani 1 1 d . . .
H29 H 0.6840 0.3296 0.0170 0.190 Uiso 1 1 calc R . .
C30 C 0.7390(3) 0.2678(4) 0.0641(3) 0.120(3) Uani 1 1 d . . .
H30 H 0.7722 0.3007 0.0653 0.143 Uiso 1 1 calc R . .
C31 C 0.9140(3) 0.4259(3) 0.2160(3) 0.093(2) Uani 1 1 d . . .
H31A H 0.8924 0.4528 0.2435 0.112 Uiso 1 1 calc R . .
H31B H 0.9440 0.4595 0.2004 0.112 Uiso 1 1 calc R . .
C32 C 0.8678(4) 0.4045(3) 0.1748(3) 0.136(3) Uani 1 1 d . . .
H32A H 0.8891 0.3782 0.1469 0.163 Uiso 1 1 calc R . .
H32B H 0.8375 0.3711 0.1901 0.163 Uiso 1 1 calc R . .
C33 C 0.8352(4) 0.4682(4) 0.1523(4) 0.144(3) Uani 1 1 d . . .
H33A H 0.8650 0.4969 0.1322 0.173 Uiso 1 1 calc R . .
H33B H 0.8209 0.4991 0.1810 0.173 Uiso 1 1 calc R . .
C34 C 0.7812(4) 0.4515(4) 0.1179(4) 0.192(4) Uani 1 1 d . . .
H34A H 0.7954 0.4271 0.0866 0.287 Uiso 1 1 calc R . .
H34B H 0.7606 0.4968 0.1085 0.287 Uiso 1 1 calc R . .
H34C H 0.7527 0.4198 0.1362 0.287 Uiso 1 1 calc R . .
C35 C 0.9052(3) 0.3040(3) 0.2630(3) 0.104(2) Uani 1 1 d . . .
H35A H 0.8823 0.2822 0.2341 0.124 Uiso 1 1 calc R . .
H35B H 0.9299 0.2650 0.2789 0.124 Uiso 1 1 calc R . .
C36 C 0.8592(4) 0.3312(4) 0.3032(3) 0.139(3) Uani 1 1 d . . .
H36A H 0.8360 0.3730 0.2896 0.166 Uiso 1 1 calc R . .
H36B H 0.8804 0.3463 0.3350 0.166 Uiso 1 1 calc R . .
C37 C 0.8150(5) 0.2651(5) 0.3144(5) 0.198(5) Uani 1 1 d . . .
H37A H 0.7955 0.2503 0.2817 0.238 Uiso 1 1 calc R . .
H37B H 0.8397 0.2237 0.3268 0.238 Uiso 1 1 calc R . .
C38 C 0.7722(6) 0.2785(7) 0.3483(7) 0.315(9) Uani 1 1 d . . .
H38A H 0.7908 0.2951 0.3805 0.473 Uiso 1 1 calc R . .
H38B H 0.7489 0.2341 0.3548 0.473 Uiso 1 1 calc R . .
H38C H 0.7450 0.3161 0.3350 0.473 Uiso 1 1 calc R . .
C39 C 0.9891(3) 0.3953(3) 0.2838(3) 0.0939(19) Uani 1 1 d . . .
H39A H 1.0144 0.4342 0.2686 0.113 Uiso 1 1 calc R . .
H39B H 0.9621 0.4180 0.3098 0.113 Uiso 1 1 calc R . .
C40 C 1.0311(4) 0.3412(5) 0.3112(4) 0.158(3) Uani 1 1 d . . .
H40A H 1.0478 0.3068 0.2856 0.190 Uiso 1 1 calc R . .
H40B H 1.0072 0.3131 0.3365 0.190 Uiso 1 1 calc R . .
C41 C 1.0935(9) 0.3862(10) 0.3438(6) 0.256(10) Uani 1 1 d . . .
H41A H 1.1289 0.3545 0.3508 0.308 Uiso 1 1 calc R . .
H41B H 1.1062 0.4324 0.3277 0.308 Uiso 1 1 calc R . .
C42 C 1.0581(7) 0.3936(8) 0.3813(7) 0.245(9) Uani 1 1 d . . .
H42A H 1.0159 0.3943 0.3690 0.367 Uiso 1 1 calc R . .
H42B H 1.0672 0.4393 0.3990 0.367 Uiso 1 1 calc R . .
H42C H 1.0636 0.3531 0.4053 0.367 Uiso 1 1 calc R . .
C43 C 0.9878(3) 0.3218(3) 0.2005(3) 0.106(2) Uani 1 1 d . . .
H43A H 1.0084 0.2806 0.2176 0.127 Uiso 1 1 calc R . .
H43B H 0.9600 0.3014 0.1742 0.127 Uiso 1 1 calc R . .
C44 C 1.0359(4) 0.3667(4) 0.1731(3) 0.138(3) Uani 1 1 d . . .
H44A H 1.0654 0.3866 0.1981 0.166 Uiso 1 1 calc R . .
H44B H 1.0167 0.4075 0.1543 0.166 Uiso 1 1 calc R . .
C45 C 1.0700(4) 0.3120(5) 0.1329(4) 0.161(4) Uani 1 1 d . . .
H45A H 1.0915 0.2735 0.1523 0.194 Uiso 1 1 calc R . .
H45B H 1.0394 0.2886 0.1104 0.194 Uiso 1 1 calc R . .
C46 C 1.1111(5) 0.3499(7) 0.1033(5) 0.233(6) Uani 1 1 d . . .
H46A H 1.0891 0.3831 0.0804 0.350 Uiso 1 1 calc R . .
H46B H 1.1351 0.3159 0.0826 0.350 Uiso 1 1 calc R . .
H46C H 1.1383 0.3778 0.1257 0.350 Uiso 1 1 calc R . .

loop_
_atom_site_aniso_label
_atom_site_aniso_U_11
_atom_site_aniso_U_22
_atom_site_aniso_U_33
_atom_site_aniso_U_23
_atom_site_aniso_U_13
_atom_site_aniso_U_12
Cu1 0.0744(4) 0.0708(4) 0.0638(5) -0.0014(3) 0.0073(4) 0.0112(3)
Cu2 0.0738(5) 0.0779(5) 0.0574(5) -0.0053(3) 0.0022(4) 0.0127(4)
Cu3 0.0722(4) 0.0737(5) 0.0654(5) -0.0081(4) -0.0032(4) 0.0068(3)
O1 0.079(3) 0.081(3) 0.082(3) 0.005(2) 0.017(2) 0.006(2)
O2 0.089(3) 0.089(3) 0.118(4) 0.023(3) 0.035(3) 0.004(2)
O3 0.098(3) 0.099(3) 0.061(3) -0.001(2) 0.000(2) 0.003(2)
O4 0.133(4) 0.091(3) 0.096(4) -0.012(3) 0.010(3) 0.026(3)
O5 0.077(2) 0.070(3) 0.092(3) 0.004(2) -0.013(2) -0.001(2)
O6 0.086(3) 0.083(3) 0.125(4) -0.022(3) -0.010(3) -0.014(2)
O7 0.070(2) 0.080(2) 0.060(3) -0.0081(18) 0.0046(19) 0.0087(18)
N1 0.062(3) 0.086(3) 0.067(4) 0.006(3) 0.000(3) 0.008(2)
N2 0.063(3) 0.086(3) 0.057(4) -0.004(3) -0.006(3) 0.013(2)
N3 0.079(3) 0.092(3) 0.063(4) -0.008(3) 0.004(3) 0.002(3)
N4 0.064(3) 0.100(4) 0.067(4) -0.012(3) 0.007(3) 0.003(3)
N5 0.075(3) 0.082(3) 0.070(4) -0.009(3) -0.002(3) 0.010(3)
N6 0.094(4) 0.084(3) 0.057(4) -0.009(2) 0.011(3) 0.014(3)
N7 0.114(4) 0.055(3) 0.080(4) -0.003(3) 0.023(3) 0.005(3)
C1 0.085(5) 0.109(5) 0.071(5) -0.003(4) -0.019(5) 0.012(4)
C2 0.081(5) 0.133(6) 0.097(7) 0.002(5) -0.017(5) 0.008(4)
C3 0.076(5) 0.134(6) 0.084(6) 0.004(5) 0.000(4) 0.012(4)
C4 0.080(5) 0.135(6) 0.091(6) -0.012(5) 0.013(5) 0.000(4)
C5 0.079(5) 0.153(7) 0.094(6) -0.009(5) 0.026(5) -0.005(4)
C6 0.089(5) 0.148(6) 0.069(5) 0.009(4) 0.018(5) 0.003(4)
C7 0.098(5) 0.105(5) 0.070(5) -0.002(4) 0.009(5) 0.021(4)
C8 0.128(6) 0.103(5) 0.069(5) -0.014(4) -0.003(5) 0.027(4)
C9 0.095(5) 0.106(5) 0.068(5) -0.010(4) -0.017(5) 0.012(4)
C10 0.073(4) 0.082(5) 0.070(4) 0.006(4) -0.002(4) 0.005(4)
C11 0.062(4) 0.092(5) 0.054(4) 0.003(3) 0.006(3) 0.009(4)
C12 0.088(5) 0.120(6) 0.075(5) 0.004(4) 0.017(4) -0.005(4)
C13 0.099(6) 0.147(7) 0.106(7) 0.008(5) 0.029(5) -0.014(5)
C14 0.094(6) 0.174(9) 0.114(7) 0.014(7) 0.036(5) 0.006(6)
C15 0.113(6) 0.132(7) 0.109(7) -0.005(5) 0.022(5) 0.037(5)
C16 0.080(5) 0.117(6) 0.086(5) -0.006(4) 0.011(4) 0.010(4)
C17 0.072(4) 0.087(5) 0.071(5) 0.003(4) 0.002(4) -0.001(4)
C18 0.066(4) 0.082(4) 0.055(4) -0.005(3) 0.002(3) -0.006(3)
C19 0.104(5) 0.123(5) 0.064(5) 0.000(4) 0.008(4) 0.038(4)
C20 0.144(7) 0.179(9) 0.068(6) 0.020(6) 0.007(5) 0.049(6)
C21 0.112(6) 0.170(9) 0.072(6) -0.045(6) 0.003(5) 0.002(6)
C22 0.176(8) 0.101(6) 0.110(8) -0.030(6) 0.031(7) -0.008(5)
C23 0.141(6) 0.091(5) 0.081(6) -0.009(4) 0.024(5) 0.000(4)
C24 0.065(4) 0.074(5) 0.070(4) -0.013(3) 0.012(3) 0.008(4)
C25 0.064(4) 0.065(4) 0.068(4) 0.000(3) 0.010(3) 0.006(3)
C26 0.063(4) 0.101(5) 0.081(5) 0.003(4) 0.000(4) -0.002(4)
C27 0.075(5) 0.146(7) 0.085(6) -0.019(5) 0.001(4) 0.013(5)
C28 0.095(6) 0.197(11) 0.102(7) 0.011(7) -0.003(6) 0.049(7)
C29 0.144(8) 0.149(8) 0.182(10) 0.076(7) 0.000(8) 0.044(7)
C30 0.100(6) 0.098(6) 0.161(8) 0.031(5) 0.000(6) 0.006(4)
C31 0.118(5) 0.055(4) 0.107(6) 0.001(4) 0.011(5) 0.012(4)
C32 0.214(9) 0.065(5) 0.128(7) -0.002(4) -0.023(7) 0.029(5)
C33 0.156(7) 0.094(6) 0.182(9) -0.001(6) -0.041(7) 0.018(5)
C34 0.193(9) 0.106(7) 0.275(13) -0.025(7) -0.077(9) 0.028(6)
C35 0.139(6) 0.063(4) 0.108(6) 0.002(4) 0.018(5) -0.024(4)
C36 0.152(7) 0.117(6) 0.147(8) -0.009(5) 0.056(6) -0.049(5)
C37 0.199(11) 0.165(9) 0.230(13) 0.011(8) 0.113(10) -0.024(8)
C38 0.257(15) 0.213(13) 0.47(3) -0.095(14) 0.153(16) -0.110(11)
C39 0.111(5) 0.080(5) 0.091(5) -0.002(4) 0.014(5) -0.004(4)
C40 0.209(9) 0.134(7) 0.132(8) 0.013(6) -0.062(7) -0.016(7)
C41 0.34(3) 0.258(16) 0.175(16) -0.021(12) -0.040(15) 0.104(17)
C42 0.195(14) 0.170(12) 0.37(3) -0.006(14) -0.062(15) -0.025(10)
C43 0.151(6) 0.074(4) 0.091(5) 0.004(4) 0.028(5) 0.047(4)
C44 0.166(8) 0.119(6) 0.130(7) 0.031(5) 0.079(6) 0.049(5)
C45 0.159(8) 0.156(8) 0.169(10) 0.038(7) 0.056(7) 0.037(7)
C46 0.175(10) 0.278(14) 0.246(15) 0.005(11) 0.095(10) 0.027(9)

loop_
_atom_type_symbol
_atom_type_description
_atom_type_scat_dispersion_real
_atom_type_scat_dispersion_imag
_atom_type_scat_source
C C 0.0033 0.0016 'International Tables Vol C Tables 4.2.6.8 and 6.1.1.4'
H H 0.0000 0.0000 'International Tables Vol C Tables 4.2.6.8 and 6.1.1.4'
N N 0.0061 0.0033 'International Tables Vol C Tables 4.2.6.8 and 6.1.1.4'
O O 0.0106 0.0060 'International Tables Vol C Tables 4.2.6.8 and 6.1.1.4'
Cu Cu 0.3201 1.2651 'International Tables Vol C Tables 4.2.6.8 and 6.1.1.4'

loop_
_geom_angle_atom_site_label_1
_geom_angle_atom_site_label_2
_geom_angle_atom_site_label_3
_geom_angle
_geom_angle_site_symmetry_1
_geom_angle_site_symmetry_3
_geom_angle_publ_flag
O7 Cu1 N1 88.66(19) . . ?
O7 Cu1 N6 88.85(19) . . ?
N1 Cu1 N6 170.32(18) . . ?
O7 Cu1 O1 175.87(15) . . ?
N1 Cu1 O1 90.87(19) . . ?
N6 Cu1 O1 92.3(2) . . ?
N2 Cu2 N3 173.90(19) . . ?
N2 Cu2 O7 88.80(18) . . ?
N3 Cu2 O7 88.35(19) . . ?
N2 Cu2 O3 92.41(19) . . ?
N3 Cu2 O3 91.91(19) . . ?
O7 Cu2 O3 162.87(16) . . ?
O7 Cu3 N5 89.61(19) . . ?
O7 Cu3 N4 88.74(19) . . ?
N5 Cu3 N4 165.32(19) . . ?
O7 Cu3 O5 172.76(15) . . ?
N5 Cu3 O5 91.48(19) . . ?
N4 Cu3 O5 92.0(2) . . ?
C10 O1 Cu1 106.7(4) . . ?
C17 O3 Cu2 114.4(4) . . ?
C24 O5 Cu3 108.1(4) . . ?
Cu3 O7 Cu1 120.27(19) . . ?
Cu3 O7 Cu2 118.44(16) . . ?
Cu1 O7 Cu2 120.73(17) . . ?
C3 N1 N2 107.7(5) . . ?
C3 N1 Cu1 131.0(5) . . ?
N2 N1 Cu1 121.0(4) . . ?
C1 N2 N1 107.6(5) . . ?
C1 N2 Cu2 132.3(5) . . ?
N1 N2 Cu2 120.1(4) . . ?
N4 N3 C6 107.9(5) . . ?
N4 N3 Cu2 118.5(4) . . ?
C6 N3 Cu2 133.6(5) . . ?
C4 N4 N3 107.4(5) . . ?
C4 N4 Cu3 130.6(5) . . ?
N3 N4 Cu3 121.1(4) . . ?
N6 N5 C9 108.9(5) . . ?
N6 N5 Cu3 120.1(4) . . ?
C9 N5 Cu3 131.0(5) . . ?
C7 N6 N5 107.7(5) . . ?
C7 N6 Cu1 131.1(5) . . ?
N5 N6 Cu1 120.8(4) . . ?
C43 N7 C39 111.7(5) . . ?
C43 N7 C35 105.4(5) . . ?
C39 N7 C35 111.2(5) . . ?
C43 N7 C31 110.7(5) . . ?
C39 N7 C31 106.2(5) . . ?
C35 N7 C31 111.8(5) . . ?
N2 C1 C2 109.4(6) . . ?
C1 C2 C3 105.9(6) . . ?
N1 C3 C2 109.3(6) . . ?
N4 C4 C5 109.7(7) . . ?
C6 C5 C4 106.0(7) . . ?
N3 C6 C5 108.9(6) . . ?
N6 C7 C8 109.8(6) . . ?
C7 C8 C9 105.9(6) . . ?
N5 C9 C8 107.7(6) . . ?
O2 C10 O1 123.4(6) . . ?
O2 C10 C11 121.0(6) . . ?
O1 C10 C11 115.5(6) . . ?
C12 C11 C16 119.5(6) . . ?
C12 C11 C10 121.4(6) . . ?
C16 C11 C10 119.1(6) . . ?
C11 C12 C13 120.0(7) . . ?
C14 C13 C12 119.0(7) . . ?
C13 C14 C15 123.0(8) . . ?
C14 C15 C16 117.1(7) . . ?
C11 C16 C15 121.3(6) . . ?
O4 C17 O3 125.1(6) . . ?
O4 C17 C18 121.2(6) . . ?
O3 C17 C18 113.6(6) . . ?
C23 C18 C19 117.4(6) . . ?
C23 C18 C17 123.1(6) . . ?
C19 C18 C17 119.5(6) . . ?
C18 C19 C20 121.7(7) . . ?
C21 C20 C19 118.9(8) . . ?
C22 C21 C20 120.7(8) . . ?
C21 C22 C23 119.3(8) . . ?
C18 C23 C22 122.1(7) . . ?
O6 C24 O5 122.8(6) . . ?
O6 C24 C25 121.9(6) . . ?
O5 C24 C25 115.3(5) . . ?
C26 C25 C30 118.4(6) . . ?
C26 C25 C24 121.9(6) . . ?
C30 C25 C24 119.7(6) . . ?
C25 C26 C27 120.8(6) . . ?
C28 C27 C26 121.3(8) . . ?
C27 C28 C29 118.8(9) . . ?
C28 C29 C30 121.0(8) . . ?
C25 C30 C29 119.7(7) . . ?
C32 C31 N7 115.3(5) . . ?
C33 C32 C31 112.9(6) . . ?
C32 C33 C34 116.5(7) . . ?
C36 C35 N7 115.8(5) . . ?
C35 C36 C37 106.1(7) . . ?
C38 C37 C36 114.8(10) . . ?
C40 C39 N7 114.6(6) . . ?
C39 C40 C41 112.0(8) . . ?
C42 C41 C40 86.9(17) . . ?
C44 C43 N7 116.2(5) . . ?
C43 C44 C45 106.4(7) . . ?
C46 C45 C44 110.2(9) . . ?

loop_
_geom_bond_atom_site_label_1
_geom_bond_atom_site_label_2
_geom_bond_distance
_geom_bond_site_symmetry_2
_geom_bond_publ_flag
Cu1 O7 1.881(3) . ?
Cu1 N1 1.891(5) . ?
Cu1 N6 1.901(5) . ?
Cu1 O1 1.935(4) . ?
Cu2 N2 1.886(4) . ?
Cu2 N3 1.896(5) . ?
Cu2 O7 1.896(4) . ?
Cu2 O3 1.947(4) . ?
Cu3 O7 1.880(3) . ?
Cu3 N5 1.885(5) . ?
Cu3 N4 1.886(5) . ?
Cu3 O5 1.933(4) . ?
O1 C10 1.282(6) . ?
O2 C10 1.219(6) . ?
O3 C17 1.271(7) . ?
O4 C17 1.220(6) . ?
O5 C24 1.277(6) . ?
O6 C24 1.239(6) . ?
N1 C3 1.330(7) . ?
N1 N2 1.358(6) . ?
N2 C1 1.339(7) . ?
N3 N4 1.347(6) . ?
N3 C6 1.350(7) . ?
N4 C4 1.339(7) . ?
N5 N6 1.342(6) . ?
N5 C9 1.355(7) . ?
N6 C7 1.331(7) . ?
N7 C43 1.511(7) . ?
N7 C39 1.516(7) . ?
N7 C35 1.517(7) . ?
N7 C31 1.521(7) . ?
C1 C2 1.351(8) . ?
C2 C3 1.364(8) . ?
C4 C5 1.354(8) . ?
C5 C6 1.354(8) . ?
C7 C8 1.366(8) . ?
C8 C9 1.370(8) . ?
C10 C11 1.497(7) . ?
C11 C12 1.363(7) . ?
C11 C16 1.373(7) . ?
C12 C13 1.400(8) . ?
C13 C14 1.346(9) . ?
C14 C15 1.369(9) . ?
C15 C16 1.396(8) . ?
C17 C18 1.500(8) . ?
C18 C23 1.350(7) . ?
C18 C19 1.352(8) . ?
C19 C20 1.386(9) . ?
C20 C21 1.349(9) . ?
C21 C22 1.340(9) . ?
C22 C23 1.378(9) . ?
C24 C25 1.488(7) . ?
C25 C26 1.359(7) . ?
C25 C30 1.366(8) . ?
C26 C27 1.392(8) . ?
C27 C28 1.323(9) . ?
C28 C29 1.364(10) . ?
C29 C30 1.394(10) . ?
C31 C32 1.495(8) . ?
C32 C33 1.462(8) . ?
C33 C34 1.487(9) . ?
C35 C36 1.504(8) . ?
C36 C37 1.552(10) . ?
C37 C38 1.284(12) . ?
C39 C40 1.502(9) . ?
C40 C41 1.77(2) . ?
C41 C42 1.229(19) . ?
C43 C44 1.487(8) . ?
C44 C45 1.600(10) . ?
C45 C46 1.349(10) . ?
